data_1558372
loop_
_publ_author_name
'Guo, Rui'
'Jiang, Jingxing'
'Hu, Chenyang'
'Liu, Liu Leo'
'Cui, Ping'
'Zhao, Meihua'
'Ke, Zhuofeng'
'Tung, Chen-Ho'
'Kong, Lingbing'

_publ_section_title
;
 BNN-1,3-dipoles: isolation and intramolecular cycloaddition with
 unactivated arenes
;
_journal_name_full 'Chemical Science'
_journal_paper_doi 10.1039/D0SC02162H
_journal_year 2020
_chemical_formula_moiety 'C24 H26 B Br N'
_chemical_formula_sum 'C24 H26 B Br N'
_chemical_formula_weight 419.18
_space_group_crystal_system monoclinic
_space_group_IT_number 14
_space_group_name_Hall '-P 2yn'
_space_group_name_H-M_alt 'P 1 21/n 1'
_atom_sites_solution_hydrogens mixed
_atom_sites_solution_primary dual
_audit_creation_date 2020-05-19
_audit_creation_method
;
Olex2 1.2
(compiled 2018.05.29 svn.r3508 for OlexSys, GUI svn.r5506)
;
_audit_update_record
;
2020-05-25 deposited with the CCDC.	2020-06-19 downloaded from the CCDC.
;
_cell_angle_alpha 90
_cell_angle_beta 118.076(5)
_cell_angle_gamma 90
_cell_formula_units_Z 4
_cell_length_a 13.4204(6)
_cell_length_b 13.4075(4)
_cell_length_c 13.5682(5)
_cell_measurement_reflns_used 5356
_cell_measurement_temperature 173(2)
_cell_measurement_theta_max 76.1910
_cell_measurement_theta_min 3.7450
_cell_volume 2154.09(17)
_computing_cell_refinement 'CrysAlisPro 1.171.39.46 (Rigaku OD, 2018)'
_computing_data_collection 'CrysAlisPro 1.171.39.46 (Rigaku OD, 2018)'
_computing_data_reduction 'CrysAlisPro 1.171.39.46 (Rigaku OD, 2018)'
_computing_molecular_graphics 'Olex2 (Dolomanov et al., 2009)'
_computing_publication_material 'Olex2 (Dolomanov et al., 2009)'
_computing_structure_refinement 'XL (Sheldrick, 2008)'
_computing_structure_solution 'ShelXT (Sheldrick, 2015)'
_diffrn_ambient_temperature 173.00(10)
_diffrn_detector 'CCD plate'
_diffrn_detector_type HyPix
_diffrn_measured_fraction_theta_full 0.988
_diffrn_measured_fraction_theta_max 0.988
_diffrn_measurement_details
;
List of Runs (angles in degrees, time in seconds):

  # Type    Start    End  Width  t~exp~   \w     \q     \k     \f   Frames
#--------------------------------------------------------------------------
  1  \w    -88.00 -62.00   1.00    0.10    --  -48.45-155.00 175.00   26
  2  \w   -119.00 -74.00   1.00    0.10    --  -48.45-120.00 -28.00   45
  3  \w    -87.00 -35.00   1.00    0.10    --  -48.45 120.00  56.00   52
  4  \w     28.00  93.00   1.00    0.10    --   48.45-120.00 -28.00   65
  5  \w     57.00  82.00   1.00    0.10    --   48.45-155.00 175.00   25
  6  \w   -141.00-116.00   1.00    0.43    --  -86.25-120.00 -28.00   25
  7  \w     82.00 137.00   1.00    0.43    --  107.75-155.00 175.00   55
  8  \w     97.00 153.00   1.00    0.43    --  107.75 120.00  56.00   56
  9  \w     69.00 113.00   1.00    0.43    --  107.75-120.00 -28.00   44
 10  \w   -120.00 -26.00   1.00    0.10    --  -48.45 -77.00 -30.00   94
 11  \w     35.00 122.00   1.00    0.43    --  107.75 -57.00 -60.00   87
 12  \w     35.00 120.00   1.00    0.43    --  107.75 -37.00 -60.00   85
 13  \w     93.00 178.00   1.00    0.43    --  107.75  57.00-120.00   85
 14  \w     93.00 172.00   1.00    0.43    --  107.75  57.00 150.00   79
;
_diffrn_measurement_device 'four-circle diffractometer'
_diffrn_measurement_device_type 'XtaLAB Synergy, Dualflex, HyPix'
_diffrn_measurement_method '\w scans'
_diffrn_orient_matrix_type 'CrysAlisPro convention (1999,Acta A55,543-557)'
_diffrn_orient_matrix_UB_11 0.0299628000
_diffrn_orient_matrix_UB_12 -0.1107222000
_diffrn_orient_matrix_UB_13 -0.0016983000
_diffrn_orient_matrix_UB_21 -0.1258072000
_diffrn_orient_matrix_UB_22 -0.0278520000
_diffrn_orient_matrix_UB_23 -0.0497788000
_diffrn_orient_matrix_UB_31 -0.0140092000
_diffrn_orient_matrix_UB_32 0.0134804000
_diffrn_orient_matrix_UB_33 -0.1185935000
_diffrn_radiation_monochromator mirror
_diffrn_radiation_probe x-ray
_diffrn_radiation_type CuK\a
_diffrn_radiation_wavelength 1.54184
_diffrn_reflns_av_R_equivalents 0.0480
_diffrn_reflns_av_unetI/netI 0.0478
_diffrn_reflns_Laue_measured_fraction_full 0.988
_diffrn_reflns_Laue_measured_fraction_max 0.988
_diffrn_reflns_limit_h_max 15
_diffrn_reflns_limit_h_min -15
_diffrn_reflns_limit_k_max 10
_diffrn_reflns_limit_k_min -15
_diffrn_reflns_limit_l_max 12
_diffrn_reflns_limit_l_min -16
_diffrn_reflns_number 11490
_diffrn_reflns_point_group_measured_fraction_full 0.988
_diffrn_reflns_point_group_measured_fraction_max 0.988
_diffrn_reflns_theta_full 66.590
_diffrn_reflns_theta_max 66.590
_diffrn_reflns_theta_min 3.820
_diffrn_source 'micro-focus sealed X-ray tube'
_diffrn_source_type 'PhotonJet (Cu) X-ray Source'
_exptl_absorpt_coefficient_mu 2.635
_exptl_absorpt_correction_T_max 1.00000
_exptl_absorpt_correction_T_min 0.66404
_exptl_absorpt_correction_type multi-scan
_exptl_absorpt_process_details
;
CrysAlisPro 1.171.39.46 (Rigaku Oxford Diffraction, 2018)
Empirical absorption correction using spherical harmonics,
 implemented in SCALE3 ABSPACK scaling algorithm.
;
_exptl_crystal_colour colourless
_exptl_crystal_colour_primary colourless
_exptl_crystal_density_diffrn 1.293
_exptl_crystal_description block
_exptl_crystal_F_000 868
_exptl_crystal_size_max 0.3
_exptl_crystal_size_mid 0.2
_exptl_crystal_size_min 0.2
_refine_diff_density_max 0.614
_refine_diff_density_min -0.442
_refine_diff_density_rms 0.078
_refine_ls_extinction_method none
_refine_ls_goodness_of_fit_ref 1.044
_refine_ls_hydrogen_treatment mixed
_refine_ls_matrix_type full
_refine_ls_number_parameters 253
_refine_ls_number_reflns 3751
_refine_ls_number_restraints 1
_refine_ls_restrained_S_all 1.044
_refine_ls_R_factor_all 0.0534
_refine_ls_R_factor_gt 0.0403
_refine_ls_shift/su_max 0.000
_refine_ls_shift/su_mean 0.000
_refine_ls_structure_factor_coef Fsqd
_refine_ls_weighting_details 'w=1/[\s^2^(Fo^2^)+(0.0553P)^2^+1.7784P] where P=(Fo^2^+2Fc^2^)/3'
_refine_ls_weighting_scheme calc
_refine_ls_wR_factor_gt 0.1001
_refine_ls_wR_factor_ref 0.1161
_reflns_Friedel_coverage 0.000
_reflns_number_gt 3104
_reflns_number_total 3751
_reflns_threshold_expression 'I > 2\s(I)'
_cod_data_source_file d0sc02162h2.cif
_cod_data_source_block klb-2
_cod_database_code 1558372
_shelx_shelxl_version_number 2014/7
_chemical_oxdiff_formula CBN
_shelx_space_group_comment
;
The symmetry employed for this shelxl refinement is uniquely defined
by the following loop, which should always be used as a source of
symmetry information in preference to the above space-group names.
They are only intended as comments.
;
_shelx_estimated_absorpt_t_max 0.621
_shelx_estimated_absorpt_t_min 0.505
_reflns_odcompleteness_completeness 99.03
_reflns_odcompleteness_iscentric 1
_reflns_odcompleteness_theta 66.97
_olex2_refinement_description
;
1. Fixed Uiso
 At 1.2 times of:
  All C(H) groups
 At 1.5 times of:
  All C(H,H,H) groups
2. Restrained distances
 N1-H1
 0.9 with sigma of 0.02
3.a Aromatic/amide H refined with riding coordinates:
 C5(H5), C11(H11), C3(H3), C20(H20), C9(H9), C18(H18), C4(H4)
3.b Idealised Me refined as rotating group:
 C14(H14a,H14b,H14c), C13(H13a,H13b,H13c), C22(H22a,H22b,H22c), C15(H15a,H15b,
 H15c), C24(H24a,H24b,H24c), C23(H23a,H23b,H23c)
;
_olex2_submission_special_instructions 'No special instructions were received'
_oxdiff_exptl_absorpt_empirical_details
;
Empirical correction (ABSPACK) includes:
- Absorption correction using spherical harmonics
- Frame scaling
;
_oxdiff_exptl_absorpt_empirical_full_max 2.676
_oxdiff_exptl_absorpt_empirical_full_min 0.660

loop_
_space_group_symop_operation_xyz
'x, y, z'
'-x+1/2, y+1/2, -z+1/2'
'-x, -y, -z'
'x-1/2, -y-1/2, z-1/2'

loop_
_atom_site_label
_atom_site_type_symbol
_atom_site_fract_x
_atom_site_fract_y
_atom_site_fract_z
_atom_site_U_iso_or_equiv
_atom_site_adp_type
_atom_site_occupancy
_atom_site_site_symmetry_order
_atom_site_calc_flag
_atom_site_refinement_flags_posn
_atom_site_refinement_flags_adp
_atom_site_refinement_flags_occupancy
_atom_site_disorder_assembly
_atom_site_disorder_group
Br1 Br 0.49763(3) 0.31920(2) 0.62183(3) 0.04048(15) Uani 1 1 d . . . . .
N1 N 0.5006(2) 0.51859(18) 0.54844(19) 0.0283(5) Uani 1 1 d D . . . .
C1 C 0.4985(2) 0.51670(19) 0.7365(2) 0.0233(5) Uani 1 1 d . . . . .
C7 C 0.7113(2) 0.5105(2) 0.8397(2) 0.0252(6) Uani 1 1 d . . . . .
C6 C 0.5998(2) 0.5411(2) 0.8317(2) 0.0256(5) Uani 1 1 d . . . . .
C2 C 0.3950(2) 0.5393(2) 0.7347(2) 0.0262(5) Uani 1 1 d . . . . .
C8 C 0.7675(2) 0.5710(2) 0.7977(2) 0.0284(6) Uani 1 1 d . . . . .
C12 C 0.7612(2) 0.4207(2) 0.8944(2) 0.0288(6) Uani 1 1 d . . . . .
C16 C 0.2868(2) 0.5036(2) 0.6391(2) 0.0269(6) Uani 1 1 d . . . . .
C21 C 0.2311(2) 0.5573(2) 0.5400(2) 0.0289(6) Uani 1 1 d . . . . .
C5 C 0.5971(2) 0.5906(2) 0.9206(2) 0.0306(6) Uani 1 1 d . . . . .
H5 H 0.6658 0.6077 0.9846 0.037 Uiso 1 1 calc R . . . .
C11 C 0.8652(2) 0.3930(2) 0.9038(2) 0.0304(6) Uani 1 1 d . . . . .
H11 H 0.8983 0.3318 0.9397 0.036 Uiso 1 1 calc R . . . .
C3 C 0.3943(2) 0.5888(2) 0.8244(2) 0.0327(6) Uani 1 1 d . . . . .
H3 H 0.3246 0.6048 0.8228 0.039 Uiso 1 1 calc R . . . .
C20 C 0.1320(2) 0.5183(2) 0.4533(2) 0.0332(6) Uani 1 1 d . . . . .
H20 H 0.0949 0.5546 0.3853 0.040 Uiso 1 1 calc R . . . .
C17 C 0.2409(2) 0.4126(2) 0.6509(2) 0.0321(6) Uani 1 1 d . . . . .
C9 C 0.8722(2) 0.5401(2) 0.8097(2) 0.0319(6) Uani 1 1 d . . . . .
H9 H 0.9102 0.5810 0.7808 0.038 Uiso 1 1 calc R . . . .
C18 C 0.1421(3) 0.3773(2) 0.5631(3) 0.0362(7) Uani 1 1 d . . . . .
H18 H 0.1116 0.3159 0.5714 0.043 Uiso 1 1 calc R . . . .
C19 C 0.0863(2) 0.4292(2) 0.4629(2) 0.0345(7) Uani 1 1 d . . . . .
C10 C 0.9220(2) 0.4518(2) 0.8624(2) 0.0329(6) Uani 1 1 d . . . . .
C4 C 0.4954(3) 0.6149(2) 0.9162(2) 0.0351(7) Uani 1 1 d . . . . .
H4 H 0.4945 0.6498 0.9767 0.042 Uiso 1 1 calc R . . . .
C14 C 0.7041(3) 0.3545(2) 0.9431(3) 0.0384(7) Uani 1 1 d . . . . .
H14A H 0.6960 0.3910 1.0016 0.058 Uiso 1 1 calc GR . . . .
H14B H 0.7501 0.2947 0.9754 0.058 Uiso 1 1 calc GR . . . .
H14C H 0.6294 0.3350 0.8841 0.058 Uiso 1 1 calc GR . . . .
C13 C 0.7184(3) 0.6689(2) 0.7403(3) 0.0374(7) Uani 1 1 d . . . . .
H13A H 0.6487 0.6828 0.7443 0.056 Uiso 1 1 calc GR . . . .
H13B H 0.7016 0.6648 0.6618 0.056 Uiso 1 1 calc GR . . . .
H13C H 0.7730 0.7225 0.7774 0.056 Uiso 1 1 calc GR . . . .
C22 C 0.2729(3) 0.6576(2) 0.5249(3) 0.0403(7) Uani 1 1 d . . . . .
H22A H 0.3325 0.6812 0.5970 0.060 Uiso 1 1 calc GR . . . .
H22B H 0.2102 0.7053 0.4959 0.060 Uiso 1 1 calc GR . . . .
H22C H 0.3031 0.6515 0.4720 0.060 Uiso 1 1 calc GR . . . .
C15 C 1.0345(3) 0.4186(3) 0.8749(3) 0.0433(8) Uani 1 1 d . . . . .
H15A H 1.0822 0.3952 0.9514 0.065 Uiso 1 1 calc GR . . . .
H15B H 1.0715 0.4747 0.8591 0.065 Uiso 1 1 calc GR . . . .
H15C H 1.0232 0.3642 0.8224 0.065 Uiso 1 1 calc GR . . . .
B1 B 0.4993(2) 0.4642(2) 0.6341(2) 0.0269(6) Uani 1 1 d . . . . .
C24 C -0.0210(3) 0.3879(3) 0.3690(3) 0.0452(8) Uani 1 1 d . . . . .
H24A H -0.0692 0.4430 0.3248 0.068 Uiso 1 1 calc GR . . . .
H24B H -0.0610 0.3484 0.4001 0.068 Uiso 1 1 calc GR . . . .
H24C H -0.0024 0.3455 0.3211 0.068 Uiso 1 1 calc GR . . . .
C23 C 0.2977(3) 0.3527(3) 0.7578(3) 0.0461(8) Uani 1 1 d . . . . .
H23A H 0.3749 0.3363 0.7736 0.069 Uiso 1 1 calc GR . . . .
H23B H 0.2552 0.2910 0.7494 0.069 Uiso 1 1 calc GR . . . .
H23C H 0.2996 0.3920 0.8196 0.069 Uiso 1 1 calc GR . . . .
H1 H 0.501(3) 0.5852(14) 0.554(3) 0.055 Uiso 1 1 d DR . . . .

loop_
_atom_site_aniso_label
_atom_site_aniso_U_11
_atom_site_aniso_U_22
_atom_site_aniso_U_33
_atom_site_aniso_U_23
_atom_site_aniso_U_13
_atom_site_aniso_U_12
Br1 0.0622(3) 0.0260(2) 0.0359(2) -0.00296(11) 0.02532(17) -0.00014(14)
N1 0.0343(13) 0.0273(12) 0.0274(11) -0.0064(9) 0.0177(10) -0.0004(10)
C1 0.0271(13) 0.0213(13) 0.0229(12) 0.0024(10) 0.0130(11) 0.0011(10)
C7 0.0237(13) 0.0284(14) 0.0206(12) -0.0041(10) 0.0081(10) -0.0040(10)
C6 0.0284(14) 0.0231(13) 0.0252(12) -0.0008(10) 0.0125(11) -0.0021(11)
C2 0.0268(13) 0.0263(13) 0.0240(13) 0.0006(10) 0.0106(11) 0.0002(11)
C8 0.0297(14) 0.0291(15) 0.0244(13) -0.0035(10) 0.0112(11) -0.0044(11)
C12 0.0295(14) 0.0296(15) 0.0242(13) -0.0011(10) 0.0101(11) -0.0027(11)
C16 0.0240(13) 0.0301(14) 0.0295(13) -0.0010(11) 0.0150(11) 0.0023(11)
C21 0.0257(14) 0.0327(15) 0.0302(14) 0.0018(11) 0.0146(11) 0.0064(11)
C5 0.0290(14) 0.0310(15) 0.0260(14) -0.0050(11) 0.0082(12) -0.0022(11)
C11 0.0305(14) 0.0298(15) 0.0256(13) -0.0003(11) 0.0089(11) 0.0043(12)
C3 0.0313(15) 0.0359(16) 0.0352(15) 0.0006(12) 0.0191(13) 0.0045(12)
C20 0.0283(14) 0.0442(18) 0.0249(13) -0.0007(12) 0.0106(11) 0.0055(12)
C17 0.0300(15) 0.0341(16) 0.0326(15) -0.0009(12) 0.0151(12) 0.0001(12)
C9 0.0308(14) 0.0373(16) 0.0306(14) -0.0020(12) 0.0169(12) -0.0058(12)
C18 0.0346(16) 0.0340(16) 0.0448(17) -0.0049(13) 0.0227(14) -0.0047(13)
C19 0.0245(14) 0.0453(18) 0.0335(15) -0.0103(13) 0.0134(12) -0.0007(12)
C10 0.0254(14) 0.0425(17) 0.0268(14) -0.0083(12) 0.0089(11) -0.0008(12)
C4 0.0389(16) 0.0383(17) 0.0290(14) -0.0066(12) 0.0167(13) 0.0050(13)
C14 0.0379(17) 0.0356(16) 0.0430(17) 0.0076(13) 0.0200(14) 0.0009(13)
C13 0.0313(15) 0.0330(17) 0.0430(17) 0.0088(12) 0.0135(13) -0.0010(12)
C22 0.0384(17) 0.0366(17) 0.0403(17) 0.0076(13) 0.0140(14) 0.0009(14)
C15 0.0290(16) 0.055(2) 0.0436(18) -0.0042(15) 0.0153(14) 0.0067(14)
B1 0.0237(15) 0.0261(16) 0.0277(15) -0.0012(12) 0.0094(12) 0.0016(12)
C24 0.0293(16) 0.060(2) 0.0441(19) -0.0164(15) 0.0152(14) -0.0080(15)
C23 0.0452(19) 0.0441(19) 0.0434(18) 0.0101(15) 0.0163(15) -0.0063(15)

loop_
_atom_type_symbol
_atom_type_description
_atom_type_scat_dispersion_real
_atom_type_scat_dispersion_imag
_atom_type_scat_source
C C 0.0181 0.0091 'International Tables Vol C Tables 4.2.6.8 and 6.1.1.4'
H H 0.0000 0.0000 'International Tables Vol C Tables 4.2.6.8 and 6.1.1.4'
B B 0.0090 0.0039 'International Tables Vol C Tables 4.2.6.8 and 6.1.1.4'
Br Br -0.6763 1.2805 'International Tables Vol C Tables 4.2.6.8 and 6.1.1.4'
N N 0.0311 0.0180 'International Tables Vol C Tables 4.2.6.8 and 6.1.1.4'

loop_
_geom_angle_atom_site_label_1
_geom_angle_atom_site_label_2
_geom_angle_atom_site_label_3
_geom_angle
_geom_angle_site_symmetry_1
_geom_angle_site_symmetry_3
_geom_angle_publ_flag
N1 N1 H1 115(3) 3_666 . ?
B1 N1 N1 127.2(3) . 3_666 ?
B1 N1 H1 118(2) . . ?
C6 C1 C2 119.1(2) . . ?
C6 C1 B1 120.9(2) . . ?
C2 C1 B1 120.0(2) . . ?
C8 C7 C6 121.3(2) . . ?
C8 C7 C12 119.8(3) . . ?
C12 C7 C6 118.8(2) . . ?
C1 C6 C7 120.2(2) . . ?
C5 C6 C1 119.9(2) . . ?
C5 C6 C7 119.8(2) . . ?
C1 C2 C16 119.5(2) . . ?
C3 C2 C1 119.9(2) . . ?
C3 C2 C16 120.5(2) . . ?
C7 C8 C9 119.0(3) . . ?
C7 C8 C13 121.8(3) . . ?
C9 C8 C13 119.2(3) . . ?
C7 C12 C14 121.3(3) . . ?
C11 C12 C7 119.0(3) . . ?
C11 C12 C14 119.7(3) . . ?
C21 C16 C2 122.1(3) . . ?
C21 C16 C17 119.5(3) . . ?
C17 C16 C2 118.4(2) . . ?
C16 C21 C20 119.0(3) . . ?
C16 C21 C22 121.9(3) . . ?
C20 C21 C22 119.1(3) . . ?
C6 C5 H5 119.8 . . ?
C4 C5 C6 120.4(3) . . ?
C4 C5 H5 119.8 . . ?
C12 C11 H11 119.0 . . ?
C10 C11 C12 122.0(3) . . ?
C10 C11 H11 119.0 . . ?
C2 C3 H3 120.0 . . ?
C4 C3 C2 120.0(3) . . ?
C4 C3 H3 120.0 . . ?
C21 C20 H20 118.8 . . ?
C19 C20 C21 122.3(3) . . ?
C19 C20 H20 118.8 . . ?
C16 C17 C23 121.2(3) . . ?
C18 C17 C16 119.4(3) . . ?
C18 C17 C23 119.4(3) . . ?
C8 C9 H9 119.1 . . ?
C10 C9 C8 121.9(3) . . ?
C10 C9 H9 119.1 . . ?
C17 C18 H18 119.1 . . ?
C17 C18 C19 121.9(3) . . ?
C19 C18 H18 119.1 . . ?
C20 C19 C18 117.9(3) . . ?
C20 C19 C24 121.9(3) . . ?
C18 C19 C24 120.2(3) . . ?
C11 C10 C15 120.0(3) . . ?
C9 C10 C11 118.3(3) . . ?
C9 C10 C15 121.7(3) . . ?
C5 C4 C3 120.6(3) . . ?
C5 C4 H4 119.7 . . ?
C3 C4 H4 119.7 . . ?
C12 C14 H14A 109.5 . . ?
C12 C14 H14B 109.5 . . ?
C12 C14 H14C 109.5 . . ?
H14A C14 H14B 109.5 . . ?
H14A C14 H14C 109.5 . . ?
H14B C14 H14C 109.5 . . ?
C8 C13 H13A 109.5 . . ?
C8 C13 H13B 109.5 . . ?
C8 C13 H13C 109.5 . . ?
H13A C13 H13B 109.5 . . ?
H13A C13 H13C 109.5 . . ?
H13B C13 H13C 109.5 . . ?
C21 C22 H22A 109.5 . . ?
C21 C22 H22B 109.5 . . ?
C21 C22 H22C 109.5 . . ?
H22A C22 H22B 109.5 . . ?
H22A C22 H22C 109.5 . . ?
H22B C22 H22C 109.5 . . ?
C10 C15 H15A 109.5 . . ?
C10 C15 H15B 109.5 . . ?
C10 C15 H15C 109.5 . . ?
H15A C15 H15B 109.5 . . ?
H15A C15 H15C 109.5 . . ?
H15B C15 H15C 109.5 . . ?
N1 B1 Br1 117.3(2) . . ?
N1 B1 C1 121.3(3) . . ?
C1 B1 Br1 121.4(2) . . ?
C19 C24 H24A 109.5 . . ?
C19 C24 H24B 109.5 . . ?
C19 C24 H24C 109.5 . . ?
H24A C24 H24B 109.5 . . ?
H24A C24 H24C 109.5 . . ?
H24B C24 H24C 109.5 . . ?
C17 C23 H23A 109.5 . . ?
C17 C23 H23B 109.5 . . ?
C17 C23 H23C 109.5 . . ?
H23A C23 H23B 109.5 . . ?
H23A C23 H23C 109.5 . . ?
H23B C23 H23C 109.5 . . ?

loop_
_geom_bond_atom_site_label_1
_geom_bond_atom_site_label_2
_geom_bond_distance
_geom_bond_site_symmetry_2
_geom_bond_publ_flag
Br1 B1 1.951(3) . ?
N1 N1 1.399(4) 3_666 ?
N1 B1 1.379(4) . ?
N1 H1 0.895(19) . ?
C1 C6 1.404(4) . ?
C1 C2 1.410(4) . ?
C1 B1 1.562(4) . ?
C7 C6 1.505(4) . ?
C7 C8 1.399(4) . ?
C7 C12 1.407(4) . ?
C6 C5 1.392(4) . ?
C2 C16 1.499(4) . ?
C2 C3 1.390(4) . ?
C8 C9 1.400(4) . ?
C8 C13 1.509(4) . ?
C12 C11 1.391(4) . ?
C12 C14 1.512(4) . ?
C16 C21 1.393(4) . ?
C16 C17 1.409(4) . ?
C21 C20 1.398(4) . ?
C21 C22 1.508(4) . ?
C5 H5 0.9500 . ?
C5 C4 1.377(4) . ?
C11 H11 0.9500 . ?
C11 C10 1.386(4) . ?
C3 H3 0.9500 . ?
C3 C4 1.387(4) . ?
C20 H20 0.9500 . ?
C20 C19 1.378(5) . ?
C17 C18 1.384(4) . ?
C17 C23 1.512(4) . ?
C9 H9 0.9500 . ?
C9 C10 1.382(4) . ?
C18 H18 0.9500 . ?
C18 C19 1.391(4) . ?
C19 C24 1.508(4) . ?
C10 C15 1.506(4) . ?
C4 H4 0.9500 . ?
C14 H14A 0.9800 . ?
C14 H14B 0.9800 . ?
C14 H14C 0.9800 . ?
C13 H13A 0.9800 . ?
C13 H13B 0.9800 . ?
C13 H13C 0.9800 . ?
C22 H22A 0.9800 . ?
C22 H22B 0.9800 . ?
C22 H22C 0.9800 . ?
C15 H15A 0.9800 . ?
C15 H15B 0.9800 . ?
C15 H15C 0.9800 . ?
C24 H24A 0.9800 . ?
C24 H24B 0.9800 . ?
C24 H24C 0.9800 . ?
C23 H23A 0.9800 . ?
C23 H23B 0.9800 . ?
C23 H23C 0.9800 . ?
